data_8106306
loop_
_publ_author_name
'Liu, Xue-Kun'
'Geng, Xiao-Yu'
'Zhang, Meng'
'Ye, Bai-Jun'
'Shi, Zhan'
'Wang, Yan-Qiu'

_publ_section_title
;
 Crystal structure of ethyl
 2-amino-4-(3,4-dimethylphenyl)-5-oxo-4H,5H-pyrano[3,2-c]
 chromene-3-carboxylate, C23H21NO5
;
_journal_issue 5
_journal_name_full 'Zeitschrift f\"ur Kristallographie - New Crystal Structures'
_journal_page_first 815
_journal_page_last 816
_journal_paper_doi 10.1515/ncrs-2018-0023
_journal_volume 233
_journal_year 2018
_chemical_formula_moiety 'C23 H21 N O5'
_chemical_formula_sum 'C23 H21 N O5'
_chemical_formula_weight 391.41
_space_group_crystal_system monoclinic
_space_group_IT_number 14
_space_group_name_Hall '-P 2ybc'
_space_group_name_H-M_alt 'P 1 21/c 1'
_atom_sites_solution_hydrogens geom
_cell_angle_alpha 90
_cell_angle_beta 93.339(12)
_cell_angle_gamma 90
_cell_formula_units_Z 4
_cell_length_a 15.829(11)
_cell_length_b 8.294(6)
_cell_length_c 14.718(10)
_cell_measurement_reflns_used 2371
_cell_measurement_temperature 296(2)
_cell_measurement_theta_max 25.24
_cell_measurement_theta_min 2.58
_cell_volume 1929(2)
_computing_cell_refinement 'SAINT v7.60A (Bruker, 2009)'
_computing_data_collection 'Bruker APEX2 (Bruker, 2008)'
_computing_data_reduction 'SAINT v7.60A (Bruker, 2009)'
_computing_molecular_graphics 'Olex2 (Dolomanov et al., 2009)'
_computing_publication_material 'Olex2 (Dolomanov et al., 2009)'
_computing_structure_refinement 'ShelXL (Sheldrick, 2015)'
_computing_structure_solution 'SHELXS-97 (Sheldrick, 2008)'
_diffrn_ambient_temperature 296.15
_diffrn_measured_fraction_theta_full 0.998
_diffrn_measured_fraction_theta_max 0.998
_diffrn_measurement_device_type 'Bruker APEX-II CCD'
_diffrn_measurement_method '\f and \w scans'
_diffrn_radiation_monochromator graphite
_diffrn_radiation_type MoK\a
_diffrn_radiation_wavelength 0.71073
_diffrn_reflns_av_R_equivalents 0.1783
_diffrn_reflns_av_unetI/netI 0.1243
_diffrn_reflns_Laue_measured_fraction_full 0.998
_diffrn_reflns_Laue_measured_fraction_max 0.998
_diffrn_reflns_limit_h_max 18
_diffrn_reflns_limit_h_min -18
_diffrn_reflns_limit_k_max 7
_diffrn_reflns_limit_k_min -9
_diffrn_reflns_limit_l_max 17
_diffrn_reflns_limit_l_min -15
_diffrn_reflns_number 9255
_diffrn_reflns_point_group_measured_fraction_full 0.998
_diffrn_reflns_point_group_measured_fraction_max 0.998
_diffrn_reflns_theta_full 24.997
_diffrn_reflns_theta_max 24.997
_diffrn_reflns_theta_min 2.773
_diffrn_standards_number 0
_exptl_absorpt_coefficient_mu 0.095
_exptl_absorpt_correction_T_max 0.9502
_exptl_absorpt_correction_T_min 0.9266
_exptl_absorpt_correction_type multi-scan
_exptl_absorpt_process_details SADABS
_exptl_crystal_colour yellow
_exptl_crystal_colour_primary yellow
_exptl_crystal_density_diffrn 1.348
_exptl_crystal_density_meas .
_exptl_crystal_density_method 'not measured'
_exptl_crystal_description block
_exptl_crystal_F_000 824
_exptl_crystal_size_max 0.26
_exptl_crystal_size_mid 0.21
_exptl_crystal_size_min 0.17
_refine_diff_density_max 0.321
_refine_diff_density_min -0.311
_refine_diff_density_rms 0.078
_refine_ls_extinction_coef .
_refine_ls_extinction_method none
_refine_ls_goodness_of_fit_ref 0.930
_refine_ls_hydrogen_treatment constr
_refine_ls_matrix_type full
_refine_ls_number_parameters 262
_refine_ls_number_reflns 3383
_refine_ls_number_restraints 0
_refine_ls_restrained_S_all 0.930
_refine_ls_R_factor_all 0.0976
_refine_ls_R_factor_gt 0.0727
_refine_ls_shift/su_max 0.000
_refine_ls_shift/su_mean 0.000
_refine_ls_structure_factor_coef Fsqd
_refine_ls_weighting_details 'w=1/[\s^2^(Fo^2^)+(0.1169P)^2^] where P=(Fo^2^+2Fc^2^)/3'
_refine_ls_weighting_scheme calc
_refine_ls_wR_factor_gt 0.1883
_refine_ls_wR_factor_ref 0.2060
_reflns_Friedel_coverage 0.000
_reflns_Friedel_fraction_full .
_reflns_Friedel_fraction_max .
_reflns_number_gt 2167
_reflns_number_total 3383
_reflns_threshold_expression 'I > 2\s(I)'
_cod_data_source_file suppl_ncrs-2018-0023_suppl.cif
_cod_data_source_block a
_cod_database_code 8106306
_shelx_space_group_comment
;
The symmetry employed for this shelxl refinement is uniquely defined
by the following loop, which should always be used as a source of
symmetry information in preference to the above space-group names.
They are only intended as comments.
;
_shelx_estimated_absorpt_t_max 0.984
_shelx_estimated_absorpt_t_min 0.976
_olex2_refinement_description
;
1. Fixed Uiso
 At 1.2 times of:
  All C(H) groups, All C(H,H) groups, All N(H,H) groups
 At 1.5 times of:
  All C(H,H,H) groups
2.a Ternary CH refined with riding coordinates:
 C12(H12)
2.b Secondary CH2 refined with riding coordinates:
 C14(H14A,H14B)
2.c Me refined with riding coordinates:
 C15(H15A,H15B,H15C), C19(H19A,H19B,H19C), C21(H21A,H21B,H21C)
2.d Aromatic/amide H refined with riding coordinates:
 C2(H2), C3(H3), C4(H4), C5(H5), C17(H17), C22(H22), C23(H23)
2.e X=CH2 refined with riding coordinates:
 N1(H1A,H1B)
;
_olex2_submission_special_instructions 'No special instructions were received'
_publcif_funding_html
;
;

loop_
_space_group_symop_operation_xyz
'x, y, z'
'-x, y+1/2, -z+1/2'
'-x, -y, -z'
'x, -y-1/2, z-1/2'

loop_
_atom_site_label
_atom_site_type_symbol
_atom_site_fract_x
_atom_site_fract_y
_atom_site_fract_z
_atom_site_U_iso_or_equiv
_atom_site_adp_type
_atom_site_occupancy
_atom_site_site_symmetry_order
_atom_site_calc_flag
_atom_site_refinement_flags_posn
_atom_site_refinement_flags_adp
_atom_site_refinement_flags_occupancy
_atom_site_disorder_assembly
_atom_site_disorder_group
N1 N 0.21672(15) 0.9825(3) -0.02116(14) 0.0521(7) Uani 1 1 d . . . . .
H1A H 0.231061 1.081108 -0.010702 0.063 Uiso 1 1 calc R . . . .
H1B H 0.208941 0.948787 -0.076265 0.063 Uiso 1 1 calc R . . . .
O1 O 0.07671(11) 0.4036(2) 0.18123(11) 0.0434(5) Uani 1 1 d . . . . .
O2 O 0.11407(13) 0.5466(3) 0.30259(11) 0.0505(6) Uani 1 1 d . . . . .
O3 O 0.18553(12) 0.7305(2) 0.01495(11) 0.0444(5) Uani 1 1 d . . . . .
O4 O 0.24960(13) 1.0899(2) 0.25719(12) 0.0505(6) Uani 1 1 d . . . . .
O5 O 0.24809(13) 1.1921(3) 0.11570(13) 0.0536(6) Uani 1 1 d . . . . .
C1 C 0.11396(15) 0.4835(3) 0.03219(16) 0.0370(6) Uani 1 1 d . . . . .
C2 C 0.11103(17) 0.4484(4) -0.06107(17) 0.0436(7) Uani 1 1 d . . . . .
H2 H 0.135940 0.518351 -0.101043 0.052 Uiso 1 1 calc R . . . .
C3 C 0.07167(18) 0.3118(4) -0.09335(19) 0.0496(8) Uani 1 1 d . . . . .
H3 H 0.070219 0.289224 -0.155311 0.060 Uiso 1 1 calc R . . . .
C4 C 0.0339(2) 0.2066(4) -0.0351(2) 0.0533(8) Uani 1 1 d . . . . .
H4 H 0.007487 0.113705 -0.057932 0.064 Uiso 1 1 calc R . . . .
C5 C 0.03537(18) 0.2393(4) 0.0567(2) 0.0481(7) Uani 1 1 d . . . . .
H5 H 0.009069 0.170390 0.096152 0.058 Uiso 1 1 calc R . . . .
C6 C 0.07615(16) 0.3749(3) 0.08905(17) 0.0388(7) Uani 1 1 d . . . . .
C7 C 0.11722(16) 0.5338(3) 0.22093(16) 0.0376(6) Uani 1 1 d . . . . .
C8 C 0.15953(15) 0.6455(3) 0.16413(15) 0.0336(6) Uani 1 1 d . . . . .
C9 C 0.15324(15) 0.6214(3) 0.07370(16) 0.0355(6) Uani 1 1 d . . . . .
C10 C 0.20659(16) 0.8823(3) 0.04783(17) 0.0373(6) Uani 1 1 d . . . . .
C11 C 0.21622(15) 0.9152(3) 0.13827(16) 0.0364(6) Uani 1 1 d . . . . .
C12 C 0.20980(16) 0.7804(3) 0.20706(16) 0.0363(7) Uani 1 1 d . . . . .
H12 H 0.179553 0.821434 0.258510 0.044 Uiso 1 1 calc R . . . .
C13 C 0.23834(16) 1.0766(4) 0.16574(18) 0.0407(7) Uani 1 1 d . . . . .
C14 C 0.2795(2) 1.2425(4) 0.2942(2) 0.0591(9) Uani 1 1 d . . . . .
H14A H 0.231768 1.308251 0.309674 0.071 Uiso 1 1 calc R . . . .
H14B H 0.310211 1.299891 0.249115 0.071 Uiso 1 1 calc R . . . .
C15 C 0.3354(2) 1.2141(5) 0.3760(3) 0.0803(12) Uani 1 1 d . . . . .
H15A H 0.355113 1.315539 0.400385 0.120 Uiso 1 1 calc R . . . .
H15B H 0.304585 1.158291 0.420668 0.120 Uiso 1 1 calc R . . . .
H15C H 0.382833 1.149952 0.360261 0.120 Uiso 1 1 calc R . . . .
C16 C 0.29669(15) 0.7195(3) 0.24325(16) 0.0375(7) Uani 1 1 d . . . . .
C17 C 0.32843(17) 0.7607(4) 0.32888(18) 0.0478(8) Uani 1 1 d . . . . .
H17 H 0.295376 0.823052 0.365520 0.057 Uiso 1 1 calc R . . . .
C18 C 0.4083(2) 0.7125(4) 0.3627(2) 0.0569(9) Uani 1 1 d . . . . .
C19 C 0.4383(3) 0.7657(7) 0.4576(2) 0.1021(16) Uani 1 1 d . . . . .
H19A H 0.395364 0.830145 0.483307 0.153 Uiso 1 1 calc R . . . .
H19B H 0.449517 0.672484 0.495126 0.153 Uiso 1 1 calc R . . . .
H19C H 0.489197 0.828022 0.454628 0.153 Uiso 1 1 calc R . . . .
C20 C 0.45718(18) 0.6175(5) 0.3087(2) 0.0600(9) Uani 1 1 d . . . . .
C21 C 0.5442(2) 0.5594(6) 0.3410(3) 0.0977(15) Uani 1 1 d . . . . .
H21A H 0.557255 0.597294 0.401862 0.147 Uiso 1 1 calc R . . . .
H21B H 0.545301 0.443716 0.340365 0.147 Uiso 1 1 calc R . . . .
H21C H 0.585247 0.600337 0.301444 0.147 Uiso 1 1 calc R . . . .
C22 C 0.42543(19) 0.5772(4) 0.2229(2) 0.0614(9) Uani 1 1 d . . . . .
H22 H 0.458155 0.514712 0.185938 0.074 Uiso 1 1 calc R . . . .
C23 C 0.34607(17) 0.6269(4) 0.18995(19) 0.0498(8) Uani 1 1 d . . . . .
H23 H 0.326074 0.597578 0.131610 0.060 Uiso 1 1 calc R . . . .

loop_
_atom_site_aniso_label
_atom_site_aniso_U_11
_atom_site_aniso_U_22
_atom_site_aniso_U_33
_atom_site_aniso_U_23
_atom_site_aniso_U_13
_atom_site_aniso_U_12
N1 0.0623(17) 0.0634(16) 0.0307(12) 0.0100(11) 0.0028(10) -0.0116(14)
O1 0.0415(11) 0.0581(12) 0.0308(10) 0.0028(9) 0.0030(8) -0.0082(10)
O2 0.0536(12) 0.0767(14) 0.0216(9) 0.0052(9) 0.0040(8) -0.0086(11)
O3 0.0473(11) 0.0616(13) 0.0246(9) 0.0020(8) 0.0061(8) -0.0089(10)
O4 0.0554(13) 0.0587(13) 0.0372(11) -0.0053(9) 0.0011(9) -0.0056(11)
O5 0.0531(13) 0.0591(13) 0.0476(12) 0.0091(11) -0.0047(10) -0.0034(10)
C1 0.0268(12) 0.0532(16) 0.0309(13) -0.0004(12) 0.0004(10) 0.0034(12)
C2 0.0384(15) 0.0624(19) 0.0303(13) -0.0029(13) 0.0047(11) 0.0017(14)
C3 0.0464(17) 0.064(2) 0.0376(15) -0.0125(15) -0.0003(13) 0.0088(16)
C4 0.0519(18) 0.0563(19) 0.0515(18) -0.0124(15) 0.0004(14) -0.0007(16)
C5 0.0431(16) 0.0515(17) 0.0499(18) 0.0008(14) 0.0035(13) -0.0013(15)
C6 0.0298(13) 0.0546(17) 0.0317(14) 0.0003(13) 0.0001(10) 0.0028(13)
C7 0.0295(13) 0.0538(17) 0.0292(13) 0.0041(12) -0.0001(10) 0.0002(13)
C8 0.0264(12) 0.0507(16) 0.0240(12) 0.0016(11) 0.0036(9) -0.0011(12)
C9 0.0263(12) 0.0525(16) 0.0281(13) 0.0043(12) 0.0047(10) -0.0012(12)
C10 0.0300(13) 0.0526(17) 0.0296(13) 0.0040(12) 0.0028(10) 0.0009(13)
C11 0.0281(13) 0.0535(16) 0.0277(13) 0.0025(12) 0.0013(10) 0.0000(12)
C12 0.0287(13) 0.0586(17) 0.0218(12) -0.0021(12) 0.0043(10) 0.0008(13)
C13 0.0262(13) 0.0597(19) 0.0357(14) 0.0037(14) -0.0028(10) 0.0022(13)
C14 0.068(2) 0.0578(19) 0.0509(19) -0.0108(15) -0.0011(16) -0.0060(18)
C15 0.065(2) 0.100(3) 0.074(2) -0.033(2) -0.0159(19) 0.002(2)
C16 0.0285(13) 0.0569(17) 0.0272(13) 0.0053(12) 0.0026(10) -0.0033(12)
C17 0.0378(16) 0.077(2) 0.0285(14) 0.0042(13) 0.0003(11) -0.0005(15)
C18 0.0435(17) 0.090(2) 0.0364(16) 0.0165(16) -0.0079(13) -0.0063(17)
C19 0.075(3) 0.184(5) 0.044(2) 0.007(2) -0.0264(18) 0.007(3)
C20 0.0305(15) 0.088(2) 0.061(2) 0.0253(18) 0.0014(14) 0.0035(16)
C21 0.043(2) 0.142(4) 0.108(3) 0.045(3) -0.002(2) 0.017(2)
C22 0.0352(17) 0.080(2) 0.071(2) -0.0020(18) 0.0132(15) 0.0054(17)
C23 0.0370(15) 0.074(2) 0.0389(15) 0.0001(15) 0.0054(12) 0.0021(15)

loop_
_atom_type_symbol
_atom_type_description
_atom_type_scat_dispersion_real
_atom_type_scat_dispersion_imag
_atom_type_scat_source
C C 0.0033 0.0016 'International Tables Vol C Tables 4.2.6.8 and 6.1.1.4'
H H 0.0000 0.0000 'International Tables Vol C Tables 4.2.6.8 and 6.1.1.4'
N N 0.0061 0.0033 'International Tables Vol C Tables 4.2.6.8 and 6.1.1.4'
O O 0.0106 0.0060 'International Tables Vol C Tables 4.2.6.8 and 6.1.1.4'

loop_
_geom_angle_atom_site_label_1
_geom_angle_atom_site_label_2
_geom_angle_atom_site_label_3
_geom_angle
_geom_angle_site_symmetry_1
_geom_angle_site_symmetry_3
H1A N1 H1B 120.0 . .
C10 N1 H1A 120.0 . .
C10 N1 H1B 120.0 . .
C7 O1 C6 122.2(2) . .
C9 O3 C10 118.12(19) . .
C13 O4 C14 117.9(2) . .
C2 C1 C9 125.2(2) . .
C6 C1 C2 117.7(3) . .
C6 C1 C9 117.1(2) . .
C1 C2 H2 119.9 . .
C3 C2 C1 120.1(3) . .
C3 C2 H2 119.9 . .
C2 C3 H3 119.6 . .
C2 C3 C4 120.9(3) . .
C4 C3 H3 119.6 . .
C3 C4 H4 120.0 . .
C5 C4 C3 120.0(3) . .
C5 C4 H4 120.0 . .
C4 C5 H5 120.5 . .
C6 C5 C4 118.9(3) . .
C6 C5 H5 120.5 . .
O1 C6 C1 120.2(2) . .
C5 C6 O1 117.4(2) . .
C5 C6 C1 122.3(2) . .
O1 C7 C8 118.8(2) . .
O2 C7 O1 116.6(2) . .
O2 C7 C8 124.6(3) . .
C7 C8 C12 119.4(2) . .
C9 C8 C7 118.0(2) . .
C9 C8 C12 122.5(2) . .
O3 C9 C1 115.4(2) . .
C8 C9 O3 121.2(2) . .
C8 C9 C1 123.4(2) . .
N1 C10 O3 109.8(2) . .
N1 C10 C11 127.7(3) . .
C11 C10 O3 122.5(2) . .
C10 C11 C12 119.9(2) . .
C10 C11 C13 118.4(2) . .
C13 C11 C12 121.6(2) . .
C8 C12 C11 109.0(2) . .
C8 C12 H12 108.4 . .
C8 C12 C16 110.2(2) . .
C11 C12 H12 108.4 . .
C11 C12 C16 112.5(2) . .
C16 C12 H12 108.4 . .
O4 C13 C11 111.9(2) . .
O5 C13 O4 121.4(3) . .
O5 C13 C11 126.7(2) . .
O4 C14 H14A 109.7 . .
O4 C14 H14B 109.7 . .
O4 C14 C15 109.7(3) . .
H14A C14 H14B 108.2 . .
C15 C14 H14A 109.7 . .
C15 C14 H14B 109.7 . .
C14 C15 H15A 109.5 . .
C14 C15 H15B 109.5 . .
C14 C15 H15C 109.5 . .
H15A C15 H15B 109.5 . .
H15A C15 H15C 109.5 . .
H15B C15 H15C 109.5 . .
C17 C16 C12 120.7(2) . .
C17 C16 C23 118.3(2) . .
C23 C16 C12 121.0(2) . .
C16 C17 H17 118.9 . .
C16 C17 C18 122.3(3) . .
C18 C17 H17 118.9 . .
C17 C18 C19 118.5(3) . .
C20 C18 C17 118.9(3) . .
C20 C18 C19 122.6(3) . .
C18 C19 H19A 109.5 . .
C18 C19 H19B 109.5 . .
C18 C19 H19C 109.5 . .
H19A C19 H19B 109.5 . .
H19A C19 H19C 109.5 . .
H19B C19 H19C 109.5 . .
C18 C20 C21 122.0(3) . .
C22 C20 C18 118.6(3) . .
C22 C20 C21 119.4(3) . .
C20 C21 H21A 109.5 . .
C20 C21 H21B 109.5 . .
C20 C21 H21C 109.5 . .
H21A C21 H21B 109.5 . .
H21A C21 H21C 109.5 . .
H21B C21 H21C 109.5 . .
C20 C22 H22 119.1 . .
C20 C22 C23 121.7(3) . .
C23 C22 H22 119.1 . .
C16 C23 C22 120.1(3) . .
C16 C23 H23 119.9 . .
C22 C23 H23 119.9 . .

loop_
_geom_bond_atom_site_label_1
_geom_bond_atom_site_label_2
_geom_bond_distance
_geom_bond_site_symmetry_2
N1 H1A 0.8600 .
N1 H1B 0.8600 .
N1 C10 1.329(3) .
O1 C6 1.377(3) .
O1 C7 1.369(3) .
O2 C7 1.211(3) .
O3 C9 1.371(3) .
O3 C10 1.383(3) .
O4 C13 1.352(3) .
O4 C14 1.447(4) .
O5 C13 1.224(3) .
C1 C2 1.401(3) .
C1 C6 1.389(4) .
C1 C9 1.423(4) .
C2 H2 0.9300 .
C2 C3 1.365(4) .
C3 H3 0.9300 .
C3 C4 1.384(4) .
C4 H4 0.9300 .
C4 C5 1.377(4) .
C5 H5 0.9300 .
C5 C6 1.368(4) .
C7 C8 1.439(4) .
C8 C9 1.344(3) .
C8 C12 1.492(4) .
C10 C11 1.359(4) .
C11 C12 1.516(4) .
C11 C13 1.435(4) .
C12 H12 0.9800 .
C12 C16 1.532(4) .
C14 H14A 0.9700 .
C14 H14B 0.9700 .
C14 C15 1.470(5) .
C15 H15A 0.9600 .
C15 H15B 0.9600 .
C15 H15C 0.9600 .
C16 C17 1.373(4) .
C16 C23 1.374(4) .
C17 H17 0.9300 .
C17 C18 1.390(4) .
C18 C19 1.515(5) .
C18 C20 1.387(5) .
C19 H19A 0.9600 .
C19 H19B 0.9600 .
C19 H19C 0.9600 .
C20 C21 1.509(5) .
C20 C22 1.373(5) .
C21 H21A 0.9600 .
C21 H21B 0.9600 .
C21 H21C 0.9600 .
C22 H22 0.9300 .
C22 C23 1.383(4) .
C23 H23 0.9300 .

loop_
_geom_torsion_atom_site_label_1
_geom_torsion_atom_site_label_2
_geom_torsion_atom_site_label_3
_geom_torsion_atom_site_label_4
_geom_torsion
_geom_torsion_site_symmetry_1
_geom_torsion_site_symmetry_2
_geom_torsion_site_symmetry_3
_geom_torsion_site_symmetry_4
N1 C10 C11 C12 -174.3(3) . . . .
N1 C10 C11 C13 1.3(4) . . . .
O1 C7 C8 C9 3.7(4) . . . .
O1 C7 C8 C12 -175.1(2) . . . .
O2 C7 C8 C9 -175.8(2) . . . .
O2 C7 C8 C12 5.4(4) . . . .
O3 C10 C11 C12 4.2(4) . . . .
O3 C10 C11 C13 179.9(2) . . . .
C1 C2 C3 C4 0.3(4) . . . .
C2 C1 C6 O1 -179.6(2) . . . .
C2 C1 C6 C5 -1.5(4) . . . .
C2 C1 C9 O3 4.1(4) . . . .
C2 C1 C9 C8 -175.5(2) . . . .
C2 C3 C4 C5 0.3(4) . . . .
C3 C4 C5 C6 -1.4(4) . . . .
C4 C5 C6 O1 -179.7(2) . . . .
C4 C5 C6 C1 2.0(4) . . . .
C6 O1 C7 O2 -179.5(2) . . . .
C6 O1 C7 C8 1.0(4) . . . .
C6 C1 C2 C3 0.3(4) . . . .
C6 C1 C9 O3 -176.4(2) . . . .
C6 C1 C9 C8 4.1(4) . . . .
C7 O1 C6 C1 -3.2(4) . . . .
C7 O1 C6 C5 178.6(2) . . . .
C7 C8 C9 O3 174.2(2) . . . .
C7 C8 C9 C1 -6.2(4) . . . .
C7 C8 C12 C11 -156.4(2) . . . .
C7 C8 C12 C16 79.7(3) . . . .
C8 C12 C16 C17 -133.7(3) . . . .
C8 C12 C16 C23 48.6(3) . . . .
C9 O3 C10 N1 -164.8(2) . . . .
C9 O3 C10 C11 16.4(3) . . . .
C9 C1 C2 C3 179.8(2) . . . .
C9 C1 C6 O1 0.8(4) . . . .
C9 C1 C6 C5 179.0(2) . . . .
C9 C8 C12 C11 24.9(3) . . . .
C9 C8 C12 C16 -99.0(3) . . . .
C10 O3 C9 C1 165.3(2) . . . .
C10 O3 C9 C8 -15.1(3) . . . .
C10 C11 C12 C8 -23.1(3) . . . .
C10 C11 C12 C16 99.4(3) . . . .
C10 C11 C13 O4 -177.2(2) . . . .
C10 C11 C13 O5 1.7(4) . . . .
C11 C12 C16 C17 104.5(3) . . . .
C11 C12 C16 C23 -73.2(3) . . . .
C12 C8 C9 O3 -7.1(4) . . . .
C12 C8 C9 C1 172.5(2) . . . .
C12 C11 C13 O4 -1.6(3) . . . .
C12 C11 C13 O5 177.2(2) . . . .
C12 C16 C17 C18 -177.6(3) . . . .
C12 C16 C23 C22 178.0(3) . . . .
C13 O4 C14 C15 -145.1(3) . . . .
C13 C11 C12 C8 161.4(2) . . . .
C13 C11 C12 C16 -76.0(3) . . . .
C14 O4 C13 O5 -4.3(4) . . . .
C14 O4 C13 C11 174.6(2) . . . .
C16 C17 C18 C19 179.3(3) . . . .
C16 C17 C18 C20 -0.9(5) . . . .
C17 C16 C23 C22 0.2(4) . . . .
C17 C18 C20 C21 -179.5(3) . . . .
C17 C18 C20 C22 1.2(5) . . . .
C18 C20 C22 C23 -0.9(5) . . . .
C19 C18 C20 C21 0.3(6) . . . .
C19 C18 C20 C22 -179.0(4) . . . .
C20 C22 C23 C16 0.1(5) . . . .
C21 C20 C22 C23 179.8(3) . . . .
C23 C16 C17 C18 0.2(4) . . . .
